data_4322702
loop_
_publ_author_name
'Maria Pia Donzello'
'Claudio Ercolani'
'Angiola Chiesi-Villa'
'Corrado Rizzoli'

_publ_contact_author
;
     Dr. Corrado Rizzoli
     Universit\'a di Parma
     Dipartimento di Chimica Generale ed Inorganica,
     Chimica Analitica, Chimica Fisica
     Viale delle Scienze 78
     I-43100 Parma
     Italy
;
_publ_contact_author_email rizzoli@at@ipruniv.cce.unipr.it
_publ_contact_author_fax '[039]521 905 556'
_publ_contact_author_phone '[039]521 905 449'
_publ_section_title
;
 One Step Forward to "Stapled" Bis(phthalocyanine) Metal Complexes:
 Synthesis, Characterization, and Redox Properties of
 Bis(phthalocyaninato)niobium(IV). X-ray Crystal Structure of the
 Monoelectronically Oxidized Species [Pc2Nb](I3)(I2)0.5(ClNP)3.5 (ClNP =
 1-Chloronaphthalene)
;
_journal_name_full 'Inorganic Chemistry'
_journal_page_first 1347
_journal_page_last 1351
_journal_paper_doi 10.1021/ic970841f
_journal_volume 37
_journal_year 1998
_chemical_formula_sum 'C99 H56.5 Cl3.5 I4 N16 Nb'
_chemical_formula_weight 2194.75
_space_group_IT_number 2
_symmetry_cell_setting triclinic
_symmetry_space_group_name_Hall '-P 1'
_symmetry_space_group_name_H-M 'P -1'
_atom_sites_solution_hydrogens geom
_atom_sites_solution_primary direct
_atom_sites_solution_secondary difmap
_audit_creation_method 'CIFmaker on Quansan personal computer'
_cell_angle_alpha 106.00(2)
_cell_angle_beta 93.39(2)
_cell_angle_gamma 83.26(1)
_cell_formula_units_Z 2.00
_cell_length_a 17.702(3)
_cell_length_b 18.708(3)
_cell_length_c 13.504(2)
_cell_measurement_reflns_used 295
_cell_measurement_temperature 25
_cell_measurement_theta_max 16.4
_cell_measurement_theta_min 12.1
_cell_volume 4267.5(13)
_computing_cell_refinement 'Belletti et al., 1993'
_computing_data_collection 'Belletti, Cantoni & Pasquinell'
_computing_data_reduction 'DIFAU (Belletti et al.)'
_computing_structure_refinement 'SHELXS-93 (Sheldrick, 1993)'
_computing_structure_solution 'SHELXS-76 (Sheldrick, 1976)'
_diffrn_ambient_temperature 295
_diffrn_measurement_device 'Philips PW1100'
_diffrn_measurement_method omega/2theta
_diffrn_radiation_monochromator graphite
_diffrn_radiation_source fine-focussealedtube
_diffrn_radiation_type MoK\a
_diffrn_radiation_wavelength 0.71069
_diffrn_reflns_av_R_equivalents 0.1586
_diffrn_reflns_av_sigmaI/netI 0.1040
_diffrn_reflns_limit_h_max 19
_diffrn_reflns_limit_h_min -19
_diffrn_reflns_limit_k_max 19
_diffrn_reflns_limit_k_min -20
_diffrn_reflns_limit_l_max 14
_diffrn_reflns_limit_l_min 0
_diffrn_reflns_number 11865
_diffrn_reflns_theta_max 23.00
_diffrn_reflns_theta_min 3.04
_diffrn_standards_decay_% 1.3
_diffrn_standards_interval_count 150
_diffrn_standards_number 3
_exptl_absorpt_coefficient_mu 1.7348
_exptl_absorpt_correction_T_max 1.000
_exptl_absorpt_correction_T_min 0.810
_exptl_absorpt_correction_type 'North et al. 1968'
_exptl_crystal_colour black
_exptl_crystal_density_diffrn 1.7080
_exptl_crystal_density_meas ?
_exptl_crystal_density_method not_measured
_exptl_crystal_description prism
_exptl_crystal_F_000 2150.0
_exptl_crystal_size_max 0.56
_exptl_crystal_size_mid 0.26
_exptl_crystal_size_min 0.21
_refine_diff_density_max 1.111
_refine_diff_density_min -.927
_refine_diff_density_rms .114
_refine_ls_extinction_method none
_refine_ls_goodness_of_fit_all 0.997
_refine_ls_goodness_of_fit_obs 1.129
_refine_ls_hydrogen_treatment 'not refined'
_refine_ls_matrix_type full
_refine_ls_number_parameters 1055
_refine_ls_number_reflns 11764
_refine_ls_number_restraints 344
_refine_ls_restrained_S_all 1.061
_refine_ls_restrained_S_obs 1.136
_refine_ls_R_factor_all 0.1425
_refine_ls_R_factor_obs 0.0791
_refine_ls_shift/esd_max -0.001
_refine_ls_shift/esd_mean 0.000
_refine_ls_structure_factor_coef Fsqd
_refine_ls_weighting_details 'w=1/[\s^2^(Fo^2^)+(0.0972P)^2^+0.0000P] where P=(Fo^2^+2Fc^2^)/3'
_refine_ls_weighting_scheme calc
_refine_ls_wR_factor_all 0.2071
_refine_ls_wR_factor_obs 0.1697
_reflns_number_observed 6490
_reflns_number_total 11865
_reflns_observed_criterion >2sigma(I)
_cod_data_source_file ic970841f.cif
_cod_data_source_block COMPLEX_I
_cod_depositor_comments
;
The following automatic conversions were performed:

'_exptl_crystal_density_meas' value 'not_measured' was changed to '?'
- the value is perceived as not measured.

Automatic conversion script
Id: cif_fix_values 3008 2015-01-20 13:52:24Z robertas 

The following automatic conversions were performed:

'_refine_ls_weighting_scheme' value 'calc
w=1/[\s^2^(Fo^2^)+(0.0972P)^2^+0.0000P] where P=(Fo^2^+2Fc^2^)/3' was
changed to 'calc'. New tag '_refine_ls_weighting_details' was
created. The value of the new tag was set to
'w=1/[\s^2^(Fo^2^)+(0.0972P)^2^+0.0000P] where P=(Fo^2^+2Fc^2^)/3'.

Automatic conversion script
Id: cif_fix_values 3143 2015-03-26 13:38:13Z robertas 
;
_cod_original_formula_sum C99H56.5Cl3.5I4N16Nb
_cod_database_code 4322702

loop_
_symmetry_equiv_pos_as_xyz
'x, y, z'
'-x, -y, -z'

loop_
_atom_site_aniso_label
_atom_site_aniso_U_11
_atom_site_aniso_U_22
_atom_site_aniso_U_33
_atom_site_aniso_U_23
_atom_site_aniso_U_13
_atom_site_aniso_U_12
NB1 0.0275(5) 0.0330(5) 0.0232(5) 0.0092(4) -0.0006(4) -0.0023(4)
I2 0.0625(6) 0.0635(6) 0.1923(13) 0.0644(7) -0.0327(7) -0.0162(5)
I3 0.1744(14) 0.0965(9) 0.1659(14) 0.0364(9) -0.0376(11) 0.0054(9)
I4 0.1775(14) 0.1100(10) 0.1465(13) 0.0382(9) -0.0922(10) -0.0261(9)
N1A 0.0322(45) 0.0293(44) 0.0279(44) 0.0111(36) -0.0040(35) -0.0009(35)
N2A 0.0307(46) 0.0516(55) 0.0312(48) 0.0057(42) 0.0055(37) -0.0070(43)
N3A 0.0297(44) 0.0332(46) 0.0349(47) 0.0179(40) -0.0057(36) -0.0030(36)
N4A 0.0360(51) 0.0468(52) 0.0437(55) 0.0025(43) -0.0017(43) -0.0130(44)
N5A 0.0355(47) 0.0322(46) 0.0326(47) 0.0139(39) 0.0004(37) 0.0034(37)
N6A 0.0329(46) 0.0384(49) 0.0382(50) 0.0164(41) 0.0001(39) 0.0055(41)
N7A 0.0351(44) 0.0280(43) 0.0186(41) 0.0096(34) -0.0047(33) -0.0010(34)
N8A 0.0331(49) 0.0372(47) 0.0535(57) 0.0202(42) 0.0026(41) -0.0067(41)
C1A 0.0422(62) 0.0381(60) 0.0217(54) 0.0097(45) -0.0038(45) 0.0046(50)
C2A 0.0360(60) 0.0495(66) 0.0376(62) 0.0111(52) -0.0001(49) 0.0016(52)
C3A 0.0477(71) 0.0505(70) 0.0804(90) 0.0361(66) -0.0077(63) -0.0070(57)
C4A 0.065(9) 0.055(8) 0.086(10) 0.035(7) 0.001(7) 0.016(7)
C5A 0.0518(77) 0.0861(97) 0.0696(90) 0.0425(78) -0.0126(65) 0.0043(72)
C6A 0.0357(65) 0.0746(83) 0.0519(73) 0.0290(64) -0.0131(53) -0.0095(58)
C7A 0.0385(63) 0.0622(72) 0.0311(60) 0.0142(53) -0.0036(48) -0.0139(56)
C8A 0.0238(53) 0.0527(67) 0.0335(60) 0.0133(51) -0.0045(45) -0.0033(50)
C11A 0.0246(52) 0.0516(65) 0.0250(54) 0.0063(48) 0.0012(43) -0.0060(47)
C12A 0.0487(68) 0.0523(69) 0.0398(64) 0.0205(55) -0.0132(54) -0.0212(58)
C13A 0.0516(74) 0.0659(79) 0.0514(74) 0.0078(63) -0.0011(58) -0.0252(63)
C14A 0.041(8) 0.096(11) 0.104(12) -0.007(9) 0.008(8) -0.033(8)
C15A 0.079(10) 0.075(10) 0.081(10) -0.019(8) 0.011(8) -0.043(8)
C16A 0.0623(82) 0.0645(82) 0.0607(82) 0.0088(67) 0.0124(65) -0.0159(66)
C17A 0.0524(69) 0.0424(64) 0.0392(64) 0.0088(54) -0.0045(55) -0.0147(57)
C18A 0.0525(69) 0.0447(65) 0.0195(53) 0.0085(49) -0.0019(49) -0.0127(55)
C21A 0.0450(65) 0.0387(61) 0.0251(56) 0.0068(48) -0.0058(48) 0.0115(52)
C22A 0.0394(60) 0.0417(61) 0.0286(57) 0.0135(50) 0.0023(47) 0.0013(51)
C23A 0.0685(80) 0.0400(65) 0.0428(69) 0.0025(55) 0.0166(61) 0.0104(58)
C24A 0.093(10) 0.042(7) 0.060(9) -0.009(6) 0.031(8) 0.022(7)
C25A 0.052(8) 0.089(10) 0.055(8) 0.008(8) 0.027(7) 0.015(7)
C26A 0.0600(76) 0.0576(75) 0.0433(70) 0.0116(61) 0.0066(60) 0.0036(61)
C27A 0.0420(62) 0.0418(61) 0.0313(58) 0.0115(49) 0.0119(50) 0.0141(52)
C28A 0.0267(54) 0.0411(61) 0.0323(58) 0.0084(49) -0.0028(45) 0.0005(48)
C31A 0.0198(48) 0.0315(54) 0.0369(58) 0.0120(47) 0.0016(43) 0.0025(41)
C32A 0.0252(55) 0.0409(59) 0.0428(63) 0.0076(50) -0.0023(46) -0.0050(47)
C33A 0.0486(69) 0.0493(68) 0.0561(74) 0.0211(58) 0.0009(56) -0.0134(54)
C34A 0.0493(71) 0.0657(81) 0.0754(90) 0.0359(71) 0.0039(63) -0.0115(63)
C35A 0.065(8) 0.048(7) 0.098(11) 0.039(7) 0.008(7) -0.007(6)
C36A 0.0397(66) 0.0593(74) 0.0736(84) 0.0369(66) 0.0089(58) -0.0084(55)
C37A 0.0399(61) 0.0449(63) 0.0374(62) 0.0149(52) -0.0028(49) -0.0044(52)
C38A 0.0325(57) 0.0417(60) 0.0306(57) 0.0170(48) 0.0001(45) -0.0087(48)
N1B 0.0298(44) 0.0333(44) 0.0289(45) 0.0099(37) 0.0005(35) -0.0041(37)
N2B 0.0414(53) 0.0422(51) 0.0346(49) 0.0108(40) 0.0071(40) -0.0040(41)
N3B 0.0183(39) 0.0322(44) 0.0318(45) 0.0141(37) 0.0057(34) 0.0021(35)
N4B 0.0403(52) 0.0375(50) 0.0361(50) 0.0076(40) -0.0010(39) -0.0088(40)
N5B 0.0303(44) 0.0369(46) 0.0276(45) 0.0036(37) 0.0063(37) 0.0049(38)
N6B 0.0279(47) 0.0395(49) 0.0384(50) 0.0179(41) -0.0125(39) -0.0062(38)
N7B 0.0255(42) 0.0350(46) 0.0342(47) 0.0089(38) 0.0006(36) -0.0052(36)
N8B 0.0377(50) 0.0321(47) 0.0355(49) 0.0111(38) 0.0016(39) -0.0024(38)
C1B 0.0374(62) 0.0392(59) 0.0293(58) 0.0113(47) -0.0067(46) -0.0004(49)
C2B 0.0472(67) 0.0352(58) 0.0365(61) 0.0154(49) 0.0003(50) -0.0038(49)
C3B 0.0652(74) 0.0357(61) 0.0460(68) 0.0184(53) 0.0001(57) 0.0060(56)
C4B 0.0790(93) 0.0454(71) 0.0714(89) 0.0356(66) 0.0045(71) 0.0070(65)
C5B 0.069(9) 0.049(7) 0.099(11) 0.042(7) 0.010(8) -0.003(7)
C6B 0.0532(71) 0.0484(69) 0.0569(75) 0.0127(59) 0.0048(58) -0.0193(58)
C7B 0.0385(61) 0.0390(59) 0.0341(59) 0.0150(48) -0.0004(47) -0.0053(48)
C8B 0.0423(64) 0.0362(58) 0.0231(55) 0.0022(45) 0.0047(46) 0.0009(49)
C11B 0.0348(57) 0.0438(61) 0.0408(63) 0.0227(51) 0.0020(48) -0.0023(49)
C12B 0.0296(56) 0.0475(65) 0.0292(57) 0.0130(50) 0.0001(44) 0.0025(48)
C13B 0.0387(65) 0.0591(74) 0.0646(81) 0.0191(63) 0.0133(58) -0.0057(57)
C14B 0.0427(71) 0.0825(97) 0.0812(95) 0.0357(81) 0.0109(67) -0.0106(67)
C15B 0.0457(72) 0.0605(81) 0.0694(86) 0.0165(68) 0.0178(63) 0.0088(62)
C16B 0.0411(67) 0.0540(72) 0.0655(81) 0.0165(63) 0.0041(60) 0.0028(58)
C17B 0.0352(60) 0.0523(68) 0.0288(58) 0.0125(52) 0.0015(47) 0.0079(51)
C18B 0.0303(57) 0.0467(67) 0.0435(65) 0.0301(56) -0.0008(49) 0.0010(51)
C21B 0.0335(59) 0.0349(57) 0.0347(59) 0.0126(48) -0.0030(47) -0.0053(47)
C22B 0.0346(58) 0.0431(61) 0.0208(52) 0.0035(47) -0.0027(44) -0.0020(47)
C23B 0.0554(70) 0.0411(65) 0.0452(69) -0.0041(55) -0.0002(57) -0.0053(56)
C24B 0.0751(90) 0.0421(69) 0.0518(77) -0.0104(58) -0.0054(66) -0.0067(64)
C25B 0.0686(88) 0.0484(74) 0.0659(87) -0.0057(65) -0.0071(70) -0.0097(66)
C26B 0.0543(69) 0.0497(68) 0.0359(63) 0.0124(55) -0.0119(54) -0.0035(57)
C27B 0.0424(64) 0.0367(59) 0.0378(61) 0.0122(50) -0.0040(50) -0.0058(49)
C28B 0.0389(64) 0.0353(58) 0.0314(58) 0.0141(47) -0.0184(48) -0.0154(49)
C31B 0.0324(54) 0.0262(53) 0.0431(62) 0.0170(47) -0.0058(46) 0.0010(43)
C32B 0.0321(57) 0.0441(62) 0.0341(59) 0.0150(49) -0.0044(46) -0.0003(48)
C33B 0.0419(64) 0.0553(69) 0.0422(66) 0.0163(55) -0.0007(52) -0.0040(55)
C34B 0.0356(63) 0.0743(84) 0.0582(77) 0.0246(66) -0.0203(56) -0.0087(59)
C35B 0.0459(71) 0.0685(81) 0.0578(77) 0.0338(66) -0.0038(58) -0.0016(61)
C36B 0.0338(61) 0.0733(78) 0.0390(64) 0.0223(59) -0.0026(50) -0.0021(57)
C37B 0.0316(56) 0.0489(64) 0.0305(57) 0.0191(50) -0.0033(46) 0.0005(48)
C38B 0.0285(54) 0.0374(59) 0.0366(60) 0.0181(48) 0.0041(45) 0.0060(46)
CL1 0.380(12) 0.213(8) 0.103(5) 0.005(5) 0.009(6) -0.123(8)
C41 0.243(24) 0.188(21) 0.040(10) 0.031(12) 0.008(14) 0.021(19)
C42 0.152(18) 0.334(30) 0.056(12) 0.098(17) 0.006(12) 0.018(20)
C43 0.207(24) 0.366(33) 0.087(16) 0.117(21) 0.030(16) 0.109(24)
C44 0.178(23) 0.338(28) 0.105(15) 0.127(18) 0.034(17) 0.045(21)
C45 0.172(19) 0.245(22) 0.059(12) 0.083(14) -0.005(13) 0.004(18)
C46 0.114(13) 0.157(16) 0.044(9) 0.046(11) -0.008(9) -0.037(12)
C47 0.186(19) 0.161(17) 0.036(9) 0.015(10) -0.007(12) 0.002(15)
C48 0.148(15) 0.149(16) 0.035(8) 0.029(10) -0.020(9) -0.045(13)
C49 0.195(21) 0.271(25) 0.079(14) 0.095(16) -0.054(14) -0.110(20)
C50 0.218(22) 0.209(19) 0.075(12) 0.086(13) -0.064(14) -0.124(17)
C51 0.409(31) 0.502(33) 0.098(16) 0.186(21) 0.079(22) 0.192(29)
C52 0.331(32) 0.540(38) 0.066(14) 0.174(22) 0.045(19) 0.154(32)
C53 0.388(32) 0.534(33) 0.128(18) 0.240(23) 0.084(20) 0.168(29)
C54 0.363(36) 0.519(36) 0.096(16) 0.198(22) 0.052(22) 0.053(33)
C55 0.390(33) 0.472(33) 0.119(17) 0.216(22) 0.068(22) 0.033(31)
C56 0.372(32) 0.512(34) 0.110(18) 0.212(23) 0.058(21) 0.091(32)
C57 0.448(39) 0.577(39) 0.100(17) 0.160(25) 0.119(25) 0.185(37)
C58 0.414(33) 0.495(32) 0.159(19) 0.255(22) 0.141(20) 0.213(27)
C59 0.435(40) 0.407(34) 0.151(21) 0.201(24) 0.083(27) 0.142(33)
C60 0.413(38) 0.401(32) 0.147(19) 0.212(21) 0.084(25) 0.044(32)
CL3 0.171(15) 0.236(20) 0.333(26) -0.046(20) -0.035(15) 0.071(15)
C61 0.232(44) 0.167(30) 0.251(56) -0.080(32) 0.199(42) -0.012(31)
C62 0.260(40) 0.239(40) 0.359(50) -0.048(35) 0.240(39) 0.066(33)
C63 0.069(17) 0.450(61) 0.279(46) -0.283(43) 0.021(24) 0.049(30)
C64 0.133(21) 0.273(37) 0.124(22) -0.075(22) 0.006(17) 0.004(23)
C65 0.237(30) 0.093(15) 0.136(20) -0.030(14) 0.138(21) 0.002(17)
C71 0.298(32) 0.161(21) 0.250(28) 0.041(21) -0.096(26) -0.015(24)
C72 0.250(27) 0.157(22) 0.215(24) 0.040(18) -0.096(22) -0.075(20)
C73 0.269(28) 0.184(24) 0.277(32) -0.001(23) -0.097(25) -0.086(22)
C74 0.288(29) 0.144(18) 0.211(24) 0.020(18) -0.157(23) -0.099(20)
C75 0.345(29) 0.147(20) 0.158(22) -0.006(17) -0.097(22) -0.102(21)
C76 0.311(29) 0.119(18) 0.173(22) 0.005(16) -0.067(22) -0.049(20)
C77 0.380(36) 0.177(23) 0.167(24) -0.007(21) -0.059(27) -0.043(26)
C78 0.414(34) 0.217(27) 0.186(29) -0.094(23) 0.013(27) -0.003(27)
C79 0.382(34) 0.082(16) 0.220(25) 0.015(16) 0.004(26) -0.044(21)
C80 0.415(36) 0.170(23) 0.161(23) 0.019(19) -0.072(25) -0.099(25)

loop_
_atom_site_label
_atom_site_fract_x
_atom_site_fract_y
_atom_site_fract_z
_atom_site_U_iso_or_equiv
_atom_site_thermal_displace_type
_atom_site_type_symbol
_atom_site_calc_flag
_atom_site_calc_attached_atom
_atom_site_aniso_ratio
NB1 0.26540(5) 0.20998(5) 0.48250(6) 0.0277(3) aniso Nb . . 1.51
I1 0.22660(7) 0.68405(8) 0.6587(1) 0.1279(7) aniso I . . 2.81
I2 0.25470(5) 0.63342(5) 0.4462(1) 0.1009(5) aniso I . . 4.52
I3 0.28616(9) 0.57464(7) 0.2214(1) 0.1488(8) aniso I . . 2.57
I4 0.44295(9) 0.52042(7) 0.0704(1) 0.1471(8) aniso I . . 4.02
N1A 0.1846(4) 0.2888(4) 0.4200(5) 0.0295(29) aniso N . . 1.68
N2A 0.0670(4) 0.2269(5) 0.3967(6) 0.0385(32) aniso N . . 2.14
N3A 0.1849(4) 0.1403(4) 0.3823(6) 0.0311(28) aniso N . . 2.12
N4A 0.2575(5) 0.0297(5) 0.2819(6) 0.0435(34) aniso N . . 2.09
N5A 0.3358(4) 0.1306(4) 0.3533(6) 0.0330(31) aniso N . . 1.82
N6A 0.4524(4) 0.1923(4) 0.3706(6) 0.0361(29) aniso N . . 1.98
N7A 0.3361(4) 0.2792(4) 0.4286(5) 0.0270(28) aniso N . . 2.57
N8A 0.2575(4) 0.3892(4) 0.4164(6) 0.0394(36) aniso N . . 2.03
C1A 0.1953(5) 0.3584(5) 0.4134(7) 0.0346(38) aniso C . . 2.76
C2A 0.1209(5) 0.4014(6) 0.3985(8) 0.0417(43) aniso C . . 1.60
C3A 0.1036(6) 0.4726(6) 0.3874(9) 0.0561(53) aniso C . . 2.51
C4A 0.0272(7) 0.4943(7) 0.3724(10) 0.0671(56) aniso C . . 2.93
C5A -0.0276(7) 0.4462(8) 0.3657(10) 0.0665(56) aniso C . . 3.09
C6A -0.0102(6) 0.3744(7) 0.3731(8) 0.0520(45) aniso C . . 2.90
C7A 0.0656(6) 0.3542(6) 0.3906(7) 0.0431(41) aniso C . . 2.23
C8A 0.1041(5) 0.2809(6) 0.4014(7) 0.0366(39) aniso C . . 2.48
C11A 0.1037(5) 0.1578(5) 0.4097(7) 0.0344(38) aniso C . . 2.26
C12A 0.0649(6) 0.0931(6) 0.3450(8) 0.0446(44) aniso C . . 2.37
C13A -0.0117(6) 0.0823(7) 0.3256(9) 0.0565(45) aniso C . . 2.27
C14A -0.0287(7) 0.0149(8) 0.2631(12) 0.0846(65) aniso C . . 5.48
C15A 0.0263(8) -0.0389(8) 0.2161(11) 0.0834(67) aniso C . . 4.39
C16A 0.1032(7) -0.0290(7) 0.2290(9) 0.0629(52) aniso C . . 1.71
C17A 0.1199(6) 0.0397(6) 0.2955(8) 0.0445(39) aniso C . . 1.75
C18A 0.1936(6) 0.0700(6) 0.3208(7) 0.0384(41) aniso C . . 2.97
C21A 0.3204(6) 0.0620(5) 0.2941(7) 0.0382(40) aniso C . . 3.07
C22A 0.3871(5) 0.0238(5) 0.2322(7) 0.0362(36) aniso C . . 1.81
C23A 0.3955(7) -0.0438(6) 0.1548(8) 0.0529(49) aniso C . . 2.95
C24A 0.4643(8) -0.0611(6) 0.1107(10) 0.0708(50) aniso C . . 6.63
C25A 0.5223(7) -0.0158(8) 0.1339(10) 0.0682(58) aniso C . . 4.17
C26A 0.5112(7) 0.0514(6) 0.2088(9) 0.0546(44) aniso C . . 1.69
C27A 0.4429(6) 0.0705(5) 0.2577(7) 0.0391(39) aniso C . . 2.83
C28A 0.4125(5) 0.1384(5) 0.3344(7) 0.0342(38) aniso C . . 1.85
C31A 0.4223(5) 0.2612(5) 0.4392(7) 0.0293(34) aniso C . . 2.07
C32A 0.4541(5) 0.3261(5) 0.4181(8) 0.0371(37) aniso C . . 1.96
C33A 0.5282(6) 0.3370(6) 0.4065(8) 0.0493(47) aniso C . . 1.69
C34A 0.5412(6) 0.4021(7) 0.3827(10) 0.0596(52) aniso C . . 2.16
C35A 0.4807(7) 0.4536(6) 0.3730(10) 0.0661(50) aniso C . . 3.18
C36A 0.4054(6) 0.4439(6) 0.3845(9) 0.0531(45) aniso C . . 2.92
C37A 0.3962(5) 0.3779(5) 0.4066(8) 0.0401(40) aniso C . . 1.40
C38A 0.3252(5) 0.3468(5) 0.4164(7) 0.0331(35) aniso C . . 1.95
N1B 0.2705(4) 0.1079(4) 0.5393(5) 0.0303(27) aniso N . . 1.21
N2B 0.1352(4) 0.0897(4) 0.5385(6) 0.0391(32) aniso N . . 1.48
N3B 0.1601(4) 0.2224(4) 0.5675(5) 0.0265(29) aniso N . . 2.34
N4B 0.1395(4) 0.3501(4) 0.6672(6) 0.0382(34) aniso N . . 1.36
N5B 0.2702(4) 0.3130(4) 0.6146(6) 0.0331(30) aniso N . . 2.17
N6B 0.4065(4) 0.3317(4) 0.6197(6) 0.0341(33) aniso N . . 2.75
N7B 0.3791(4) 0.1981(4) 0.5515(6) 0.0315(30) aniso N . . 1.44
N8B 0.4049(4) 0.0731(4) 0.5675(6) 0.0348(30) aniso N . . 1.26
C1B 0.3334(5) 0.0605(5) 0.5559(7) 0.0355(42) aniso C . . 1.96
C2B 0.3105(6) -0.0093(5) 0.5671(7) 0.0385(40) aniso C . . 1.69
C3B 0.3535(6) -0.0720(6) 0.5848(8) 0.0485(42) aniso C . . 2.62
C4B 0.3142(8) -0.1300(6) 0.5889(10) 0.0623(53) aniso C . . 3.35
C5B 0.2353(7) -0.1283(6) 0.5753(11) 0.0678(55) aniso C . . 3.34
C6B 0.1939(6) -0.0649(6) 0.5593(9) 0.0519(47) aniso C . . 1.99
C7B 0.2341(5) -0.0069(5) 0.5540(7) 0.0361(40) aniso C . . 1.44
C8B 0.2074(6) 0.0687(5) 0.5424(7) 0.0353(36) aniso C . . 2.18
C11B 0.1097(5) 0.1627(5) 0.5281(8) 0.0376(38) aniso C . . 1.93
C12B 0.0365(5) 0.1930(5) 0.5854(7) 0.0355(39) aniso C . . 1.95
C13B -0.0261(6) 0.1581(6) 0.5903(9) 0.0531(48) aniso C . . 2.14
C14B -0.0856(6) 0.2007(8) 0.6505(10) 0.0654(59) aniso C . . 2.62
C15B -0.0806(6) 0.2751(7) 0.7011(10) 0.0593(51) aniso C . . 2.28
C16B -0.0159(6) 0.3081(6) 0.6998(9) 0.0540(48) aniso C . . 1.72
C17B 0.0432(5) 0.2653(6) 0.6398(7) 0.0395(38) aniso C . . 2.24
C18B 0.1197(5) 0.2820(6) 0.6262(8) 0.0371(42) aniso C . . 3.09
C21B 0.2120(5) 0.3614(5) 0.6650(7) 0.0337(35) aniso C . . 1.34
C22B 0.2377(5) 0.4330(5) 0.7235(7) 0.0342(35) aniso C . . 2.41
C23B 0.1988(6) 0.4955(6) 0.7887(8) 0.0505(39) aniso C . . 2.17
C24B 0.2420(7) 0.5526(6) 0.8385(9) 0.0612(52) aniso C . . 3.15
C25B 0.3194(7) 0.5482(6) 0.8237(10) 0.0653(54) aniso C . . 2.52
C26B 0.3593(6) 0.4834(6) 0.7610(8) 0.0472(43) aniso C . . 2.22
C27B 0.3144(5) 0.4268(5) 0.7116(8) 0.0386(39) aniso C . . 1.37
C28B 0.3389(6) 0.3514(5) 0.6430(7) 0.0340(35) aniso C . . 3.65
C31B 0.4287(5) 0.2582(5) 0.5548(8) 0.0330(34) aniso C . . 2.65
C32B 0.5053(5) 0.2288(5) 0.5903(7) 0.0364(36) aniso C . . 1.82
C33B 0.5704(6) 0.2651(6) 0.6201(8) 0.0460(45) aniso C . . 1.43
C34B 0.6318(6) 0.2239(7) 0.6586(9) 0.0554(53) aniso C . . 3.40
C35B 0.6264(6) 0.1513(7) 0.6648(9) 0.0546(49) aniso C . . 2.15
C36B 0.5615(6) 0.1177(6) 0.6351(8) 0.0477(44) aniso C . . 2.45
C37B 0.5026(5) 0.1586(5) 0.5985(7) 0.0359(38) aniso C . . 2.41
C38B 0.4234(5) 0.1403(5) 0.5705(7) 0.0332(38) aniso C . . 2.16
CL1 0.2330(6) 0.0812(5) 0.8004(5) 0.2319(53) aniso Cl . . 4.26
C41 0.2165(8) 0.1763(8) 0.8367(7) 0.160(13) aniso C . . 7.35
C42 0.1432(7) 0.2100(12) 0.8606(8) 0.175(14) aniso C . . 11.84
C43 0.1300(6) 0.2873(12) 0.8980(9) 0.219(16) aniso C . . 8.79
C44 0.1901(8) 0.3309(9) 0.9114(8) 0.198(15) aniso C . . 6.38
C45 0.2635(7) 0.2973(6) 0.8875(5) 0.153(12) aniso C . . 8.03
C46 0.2767(6) 0.2200(6) 0.8502(5) 0.0998(82) aniso C . . 5.07
C47 0.3500(7) 0.1863(7) 0.8262(7) 0.1323(97) aniso C . . 5.87
C48 0.4102(6) 0.2300(10) 0.8397(7) 0.1086(89) aniso C . . 5.88
C49 0.3970(8) 0.3072(9) 0.8770(8) 0.167(13) aniso C . . 7.02
C50 0.3236(9) 0.3409(6) 0.9010(8) 0.152(11) aniso C . . 7.91
CL2A 0.0324(40) 0.1926(40) 0.1273(61) 0.332(17) iso Cl . . 23.66
CL2B 0.4067(35) 0.1807(35) 0.0960(53) 0.308(19) iso Cl . . 70.08
CL2C 0.2345(26) 0.0225(27) 0.0170(39) 0.335(18) iso Cl . . 34.40
CL2D 0.2482(28) 0.3504(29) 0.1675(44) 0.309(19) iso Cl . . 30.65
C51 0.2453(17) 0.2846(12) 0.1460(10) 0.304(18) aniso C . . 39.96
C52 0.3236(16) 0.2698(18) 0.1345(12) 0.315(18) aniso C . . 28.15
C53 0.3567(12) 0.1964(21) 0.1021(13) 0.377(21) aniso C . . 16.86
C54 0.3115(13) 0.1378(16) 0.0813(12) 0.339(19) aniso C . . 30.48
C55 0.2332(13) 0.1526(11) 0.0928(8) 0.318(21) aniso C . . 12.20
C56 0.2002(12) 0.2260(11) 0.1251(7) 0.297(19) aniso C . . 19.77
C57 0.1219(13) 0.2408(15) 0.1366(12) 0.281(14) aniso C . . 4.56
C58 0.0767(12) 0.1822(20) 0.1158(13) 0.237(28) aniso C . . 21.75
C59 0.1098(17) 0.1087(18) 0.0835(13) 0.310(29) aniso C . . 20.15
C60 0.1880(18) 0.0939(12) 0.0720(12) 0.348(31) aniso C . . 48.72
CL3 -0.0628(13) 0.3309(12) 0.0718(23) 0.204(17) aniso Cl . . 5.34
C61 0.0207(12) 0.4903(15) 0.0406(19) 0.164(14) aniso C . . 13.36
C62 0.0028(13) 0.4306(11) 0.0730(17) 0.244(17) aniso C . . 2.49
C63 -0.0619(15) 0.3955(9) 0.0326(22) 0.209(16) aniso C . . 3.24
C64 -0.1058(11) 0.4180(13) -0.0450(19) 0.255(19) aniso C . . 3.86
C65 -0.0879(7) 0.4784(12) -0.0767(13) 0.220(15) aniso C . . 8.48
CL4A 0.2010(12) -0.1082(11) -0.1364(16) 0.224(14) iso Cl . . 6.31
CL4B 0.2936(23) -0.1134(22) -0.1498(30) 0.209(16) iso Cl . . 3.74
CL4C 0.1427(39) -0.1358(39) -0.0692(57) 0.254(19) iso Cl . . 3.53
C71 0.3424(12) -0.1887(9) -0.1267(11) 0.304(19) aniso C . . 5.38
C72 0.4176(12) -0.2203(10) -0.1355(14) 0.232(16) aniso C . . 4.90
C73 0.4467(9) -0.2658(10) -0.0735(17) 0.252(18) aniso C . . 3.98
C74 0.4005(11) -0.2797(8) -0.0026(14) 0.288(29) aniso C . . 0.00
C75 0.3253(11) -0.2481(6) 0.0062(9) 0.345(29) aniso C . . 0.00
C76 0.2962(10) -0.2026(6) -0.0558(9) 0.311(29) aniso C . . 0.00
C77 0.2210(10) -0.1710(8) -0.0470(14) 0.380(36) aniso C . . 0.00
C78 0.1748(11) -0.1849(10) 0.0238(17) 0.414(34) aniso C . . 0.00
C79 0.2039(14) -0.2304(11) 0.0859(14) 0.382(34) aniso C . . 0.00
C80 0.2791(15) -0.2620(9) 0.0771(10) 0.415(36) aniso C . . 0.00
H3A 0.13930(0) 0.50540(0) 0.39090(0) 0.1000(0) iso H calc C3A 1.00
H4A 0.01290(0) 0.54180(0) 0.36730(0) 0.1000(0) iso H calc C4A 1.00
H5A -0.07900(0) 0.46190(0) 0.35560(0) 0.1000(0) iso H calc C5A 1.00
H6A -0.04780(0) 0.34290(0) 0.36640(0) 0.1000(0) iso H calc C6A 1.00
H13A -0.04940(0) 0.11890(0) 0.35630(0) 0.1000(0) iso H calc C13A 1.00
H14A -0.07880(0) 0.00240(0) 0.25580(0) 0.1000(0) iso H calc C14A 1.00
H15A 0.01200(0) -0.08140(0) 0.16740(0) 0.1000(0) iso H calc C15A 1.00
H16A 0.14110(0) -0.06600(0) 0.19970(0) 0.1000(0) iso H calc C16A 1.00
H23A 0.35690(0) -0.07400(0) 0.13680(0) 0.1000(0) iso H calc C23A 1.00
H24A 0.47320(0) -0.10750(0) 0.06230(0) 0.1000(0) iso H calc C24A 1.00
H25A 0.56790(0) -0.02980(0) 0.10150(0) 0.1000(0) iso H calc C25A 1.00
H26A 0.55110(0) 0.07950(0) 0.22460(0) 0.1000(0) iso H calc C26A 1.00
H33A 0.56930(0) 0.30080(0) 0.40990(0) 0.1000(0) iso H calc C33A 1.00
H34A 0.58970(0) 0.41470(0) 0.37550(0) 0.1000(0) iso H calc C34A 1.00
H35A 0.49070(0) 0.49610(0) 0.35620(0) 0.1000(0) iso H calc C35A 1.00
H36A 0.36570(0) 0.47790(0) 0.37750(0) 0.1000(0) iso H calc C36A 1.00
H3B 0.40610(0) -0.07430(0) 0.59250(0) 0.1000(0) iso H calc C3B 1.00
H4B 0.34240(0) -0.17460(0) 0.59800(0) 0.1000(0) iso H calc C4B 1.00
H5B 0.20970(0) -0.16740(0) 0.57570(0) 0.1000(0) iso H calc C5B 1.00
H6B 0.14050(0) -0.06040(0) 0.55400(0) 0.1000(0) iso H calc C6B 1.00
H13B -0.03140(0) 0.10780(0) 0.55580(0) 0.1000(0) iso H calc C13B 1.00
H14B -0.12950(0) 0.18100(0) 0.65730(0) 0.1000(0) iso H calc C14B 1.00
H15B -0.12230(0) 0.30250(0) 0.73790(0) 0.1000(0) iso H calc C15B 1.00
H16B -0.01240(0) 0.35690(0) 0.73870(0) 0.1000(0) iso H calc C16B 1.00
H23B 0.14740(0) 0.49760(0) 0.79700(0) 0.1000(0) iso H calc C23B 1.00
H24B 0.21860(0) 0.59560(0) 0.88460(0) 0.1000(0) iso H calc C24B 1.00
H25B 0.34590(0) 0.59130(0) 0.85790(0) 0.1000(0) iso H calc C25B 1.00
H26B 0.41100(0) 0.47760(0) 0.75350(0) 0.1000(0) iso H calc C26B 1.00
H33B 0.57460(0) 0.31420(0) 0.61780(0) 0.1000(0) iso H calc C33B 1.00
H34B 0.67540(0) 0.24890(0) 0.68490(0) 0.1000(0) iso H calc C34B 1.00
H35B 0.67030(0) 0.12280(0) 0.68430(0) 0.1000(0) iso H calc C35B 1.00
H36B 0.55650(0) 0.07250(0) 0.64290(0) 0.1000(0) iso H calc C36B 1.00

loop_
_atom_type_symbol
_atom_type_description
_atom_type_scat_dispersion_real
_atom_type_scat_dispersion_imag
_atom_type_scat_source
Nb Nb -2.0727 .6215 'International Tables Vol C Tables 4.2.6.8 and 6.1.1.4'
I I -.4742 1.8119 'International Tables Vol C Tables 4.2.6.8 and 6.1.1.4'
N N .0061 .0033 'International Tables Vol C Tables 4.2.6.8 and 6.1.1.4'
C C .0033 .0016 'International Tables Vol C Tables 4.2.6.8 and 6.1.1.4'
H H .0000 .0000 'International Tables Vol C Tables 4.2.6.8 and 6.1.1.4'
Cl Cl .1484 .1585 'International Tables Vol C Tables 4.2.6.8 and 6.1.1.4'

loop_
_geom_angle_atom_site_label_1
_geom_angle_atom_site_label_2
_geom_angle_atom_site_label_3
_geom_angle
_geom_angle_publ_flag
N5B NB1 N7B 75.1(3) yes
N3B NB1 N7B 123.5(3) yes
N3B NB1 N5B 73.7(3) yes
N1B NB1 N7B 74.4(3) yes
N1B NB1 N5B 110.8(3) yes
N1B NB1 N3B 74.4(3) yes
N7A NB1 N7B 72.1(3) yes
N7A NB1 N5B 75.6(3) yes
N7A NB1 N3B 139.2(3) yes
N7A NB1 N1B 142.8(3) yes
N5A NB1 N7B 75.5(3) yes
N5A NB1 N5B 142.7(3) yes
N5A NB1 N3B 142.9(3) yes
N5A NB1 N1B 82.5(3) yes
N5A NB1 N7A 73.9(3) yes
N3A NB1 N7B 139.3(3) yes
N3A NB1 N5B 141.9(3) yes
N3A NB1 N3B 72.0(3) yes
N3A NB1 N1B 75.1(3) yes
N3A NB1 N7A 123.4(3) yes
N3A NB1 N5A 74.3(3) yes
N1A NB1 N7B 142.4(3) yes
N1A NB1 N5B 81.0(3) yes
N1A NB1 N3B 75.0(3) yes
N1A NB1 N1B 142.2(3) yes
N1A NB1 N7A 74.2(3) yes
N1A NB1 N5A 110.2(3) yes
N1A NB1 N3A 74.7(3) yes
I1 I2 I3 178.1(1) yes
NB1 N1A C8A 123.5(6) yes
NB1 N1A C1A 128.1(6) yes
C1A N1A C8A 107.0(8) yes
C8A N2A C11A 121.2(8) yes
NB1 N3A C18A 131.9(7) yes
NB1 N3A C11A 116.7(6) yes
C11A N3A C18A 107.4(8) yes
C18A N4A C21A 118.9(9) yes
NB1 N5A C28A 124.2(6) yes
NB1 N5A C21A 127.9(6) yes
C21A N5A C28A 106.8(8) yes
C28A N6A C31A 122.2(8) yes
NB1 N7A C38A 134.0(6) yes
NB1 N7A C31A 116.4(5) yes
C31A N7A C38A 106.2(7) yes
C1A N8A C38A 118.8(8) yes
N1A C1A N8A 130.2(9) yes
N8A C1A C2A 119.1(9) yes
N1A C1A C2A 110.7(8) yes
C1A C2A C7A 107.0(9) yes
C1A C2A C3A 131.4(9) yes
C3A C2A C7A 122(1) yes
C2A C3A C4A 116(1) yes
C3A C4A C5A 122(1) yes
C4A C5A C6A 123(1) yes
C5A C6A C7A 115(1) yes
C2A C7A C6A 123(1) yes
C6A C7A C8A 129(1) yes
C2A C7A C8A 107.6(9) yes
N2A C8A C7A 121.4(9) yes
N1A C8A C7A 107.5(8) yes
N1A C8A N2A 131.1(9) yes
N2A C11A N3A 116.2(8) yes
N3A C11A C11B 100.8(7) yes
N3A C11A C12A 105.4(8) yes
N2A C11A C11B 108.8(8) yes
N2A C11A C12A 111.0(8) yes
C12A C11A C11B 114.5(8) yes
C11A C12A C17A 107.8(9) yes
C11A C12A C13A 132(1) yes
C13A C12A C17A 120(1) yes
C12A C13A C14A 118(1) yes
C13A C14A C15A 122(1) yes
C14A C15A C16A 122(1) yes
C15A C16A C17A 115(1) yes
C12A C17A C16A 123(1) yes
C16A C17A C18A 129(1) yes
C12A C17A C18A 107.9(9) yes
N4A C18A C17A 120.7(9) yes
N3A C18A C17A 110.9(9) yes
N3A C18A N4A 128(1) yes
N4A C21A N5A 130(1) yes
N5A C21A C22A 110.3(8) yes
N4A C21A C22A 119.4(9) yes
C21A C22A C27A 106.9(8) yes
C21A C22A C23A 130.6(9) yes
C23A C22A C27A 122.3(9) yes
C22A C23A C24A 115(1) yes
C23A C24A C25A 124(1) yes
C24A C25A C26A 119(1) yes
C25A C26A C27A 119(1) yes
C22A C27A C26A 120.3(9) yes
C26A C27A C28A 132(1) yes
C22A C27A C28A 107.7(9) yes
N6A C28A C27A 121.1(9) yes
N5A C28A C27A 108.3(8) yes
N5A C28A N6A 130.5(9) yes
N6A C31A N7A 114.5(7) yes
N7A C31A C31B 99.7(7) yes
N7A C31A C32A 103.9(7) yes
N6A C31A C31B 111.8(8) yes
N6A C31A C32A 110.8(8) yes
C32A C31A C31B 115.5(8) yes
C31A C32A C37A 109.5(8) yes
C31A C32A C33A 130.1(9) yes
C33A C32A C37A 120.4(9) yes
C32A C33A C34A 118(1) yes
C33A C34A C35A 120(1) yes
C34A C35A C36A 123(1) yes
C35A C36A C37A 114(1) yes
C32A C37A C36A 124.6(9) yes
C36A C37A C38A 128.9(9) yes
C32A C37A C38A 106.5(8) yes
N8A C38A C37A 119.7(8) yes
N7A C38A C37A 113.6(8) yes
N7A C38A N8A 126.7(9) yes
NB1 N1B C8B 124.7(6) yes
NB1 N1B C1B 129.2(6) yes
C1B N1B C8B 104.6(7) yes
C8B N2B C11B 119.8(8) yes
NB1 N3B C18B 132.2(7) yes
NB1 N3B C11B 115.6(6) yes
C11B N3B C18B 108.5(7) yes
C18B N4B C21B 118.6(8) yes
NB1 N5B C28B 122.6(6) yes
NB1 N5B C21B 129.4(6) yes
C21B N5B C28B 106.1(7) yes
C28B N6B C31B 120.4(8) yes
NB1 N7B C38B 133.5(6) yes
NB1 N7B C31B 116.6(6) yes
C31B N7B C38B 107.7(7) yes
C1B N8B C38B 119.4(8) yes
N1B C1B N8B 128.6(9) yes
N8B C1B C2B 120.3(8) yes
N1B C1B C2B 111.0(8) yes
C1B C2B C7B 108.0(8) yes
C1B C2B C3B 131(1) yes
C3B C2B C7B 121.0(9) yes
C2B C3B C4B 117(1) yes
C3B C4B C5B 123(1) yes
C4B C5B C6B 119(1) yes
C5B C6B C7B 117(1) yes
C2B C7B C6B 122.8(9) yes
C6B C7B C8B 130.9(9) yes
C2B C7B C8B 106.1(8) yes
N2B C8B C7B 119.9(9) yes
N1B C8B C7B 110.0(8) yes
N1B C8B N2B 130.1(9) yes
N2B C11B N3B 118.2(8) yes
C11A C11B N3B 101.9(8) yes
C11A C11B N2B 107.9(8) yes
N3B C11B C12B 104.0(7) yes
N2B C11B C12B 110.3(8) yes
C11A C11B C12B 114.6(8) yes
C11B C12B C17B 107.7(8) yes
C11B C12B C13B 129.9(9) yes
C13B C12B C17B 122.3(9) yes
C12B C13B C14B 117(1) yes
C13B C14B C15B 121(1) yes
C14B C15B C16B 121(1) yes
C15B C16B C17B 117(1) yes
C12B C17B C16B 120.9(9) yes
C16B C17B C18B 131(1) yes
C12B C17B C18B 108.0(9) yes
N4B C18B C17B 120.0(9) yes
N3B C18B C17B 111.1(9) yes
N3B C18B N4B 128.9(9) yes
N4B C21B N5B 128.3(9) yes
N5B C21B C22B 112.0(8) yes
N4B C21B C22B 119.7(8) yes
C21B C22B C27B 106.5(8) yes
C21B C22B C23B 130.9(9) yes
C23B C22B C27B 122.3(9) yes
C22B C23B C24B 116(1) yes
C23B C24B C25B 122(1) yes
C24B C25B C26B 122(1) yes
C25B C26B C27B 115(1) yes
C22B C27B C26B 122.8(9) yes
C26B C27B C28B 128.3(9) yes
C22B C27B C28B 108.9(8) yes
N6B C28B C27B 121.6(9) yes
N5B C28B C27B 106.4(8) yes
N5B C28B N6B 131.9(9) yes
N6B C31B N7B 117.7(8) yes
C31A C31B N7B 101.0(8) yes
C31A C31B N6B 108.6(8) yes
N7B C31B C32B 104.0(7) yes
N6B C31B C32B 109.8(8) yes
C31A C31B C32B 115.8(8) yes
C31B C32B C37B 109.7(8) yes
C31B C32B C33B 129.2(9) yes
C33B C32B C37B 120.9(9) yes
C32B C33B C34B 116(1) yes
C33B C34B C35B 121(1) yes
C34B C35B C36B 121(1) yes
C35B C36B C37B 116(1) yes
C32B C37B C36B 124.5(9) yes
C36B C37B C38B 128.7(9) yes
C32B C37B C38B 106.6(8) yes
N8B C38B C37B 119.8(8) yes
N7B C38B C37B 111.6(8) yes
N7B C38B N8B 128.5(8) yes
CL1 C41 C46 120(1) yes
CL1 C41 C42 120(1) yes
C42 C41 C46 120(1) yes
C41 C42 C43 120(1) yes
C42 C43 C44 120(1) yes
C43 C44 C45 120(1) yes
C44 C45 C50 120(1) yes
C44 C45 C46 120(1) yes
C46 C45 C50 120(1) yes
C41 C46 C45 120(1) yes
C45 C46 C47 120(1) yes
C41 C46 C47 120(1) yes
C46 C47 C48 120(1) yes
C47 C48 C49 120(1) yes
C48 C49 C50 120(1) yes
C45 C50 C49 120(1) yes
C58 CL2A C59 37(5) yes
C57 CL2A C59 78(3) yes
C57 CL2A C58 41(5) yes
C53 CL2B C54 42(4) yes
C52 CL2B C54 74(3) yes
C52 CL2B C53 33(4) yes
C51 CL2D C52 48(3) yes
CL2D C51 C56 148(3) yes
CL2D C51 C52 92(3) yes
C52 C51 C56 120(2) yes
CL2D C52 C51 40(2) yes
CL2B C52 C51 140(3) yes
CL2B C52 CL2D 179(3) yes
C51 C52 C53 120(3) yes
CL2D C52 C53 160(3) yes
CL2B C52 C53 20(2) yes
CL2B C53 C52 127(5) yes
C52 C53 C54 120(2) yes
CL2B C53 C54 113(5) yes
CL2B C54 C53 26(2) yes
C53 C54 C55 120(2) yes
CL2B C54 C55 145(3) yes
C54 C55 C60 120(2) yes
C54 C55 C56 120(2) yes
C56 C55 C60 120(2) yes
C51 C56 C55 120(2) yes
C55 C56 C57 120(2) yes
C51 C56 C57 120(2) yes
CL2A C57 C56 142(3) yes
C56 C57 C58 120(2) yes
CL2A C57 C58 22(3) yes
CL2A C58 C57 117(6) yes
C57 C58 C59 120(2) yes
CL2A C58 C59 123(6) yes
CL2A C59 C58 20(2) yes
C58 C59 C60 120(3) yes
CL2A C59 C60 140(3) yes
C55 C60 C59 120(2) yes
CL2C C60 C59 130(3) yes
CL2C C60 C55 109(3) yes
C61 C62 C63 120(2) yes
CL3 C63 C62 108(2) yes
C62 C63 C64 120(2) yes
CL3 C63 C64 131(2) yes
C63 C64 C65 120(2) yes
CL4C CL4A C77 50(3) yes
CL4B CL4A C77 88(2) yes
CL4B CL4A CL4C 138(3) yes
CL4A CL4B C71 114(3) yes
CL4A CL4C C78 123(4) yes
CL4A CL4C C77 74(3) yes
C77 CL4C C78 49(2) yes
CL4B C71 C76 101(2) yes
CL4B C71 C72 136(2) yes
C72 C71 C76 120(2) yes
C71 C72 C73 120(2) yes
C72 C73 C74 120(2) yes
C73 C74 C75 120(2) yes
C74 C75 C80 120(1) yes
C74 C75 C76 120(2) yes
C76 C75 C80 120(2) yes
C71 C76 C75 120(2) yes
C75 C76 C77 120(1) yes
C71 C76 C77 120(1) yes
CL4C C77 C76 163(3) yes
CL4A C77 C76 110(1) yes
CL4A C77 CL4C 56(3) yes
C76 C77 C78 120(2) yes
CL4C C77 C78 76(3) yes
CL4A C77 C78 130(2) yes
CL4C C78 C77 55(2) yes
C77 C78 C79 120(2) yes
CL4C C78 C79 173(3) yes
C78 C79 C80 120(2) yes
C75 C80 C79 120(1) yes

loop_
_geom_bond_atom_site_label_1
_geom_bond_atom_site_label_2
_geom_bond_distance
_geom_bond_publ_flag
NB1 N1A 2.232(7) yes
NB1 N3A 2.190(7) yes
NB1 N5A 2.280(7) yes
NB1 N7A 2.187(8) yes
NB1 N1B 2.237(8) yes
NB1 N3B 2.202(7) yes
NB1 N5B 2.243(7) yes
NB1 N7B 2.181(7) yes
I1 I2 2.818(2) yes
I2 I3 2.991(2) yes
N1A C1A 1.36(1) yes
N1A C8A 1.45(1) yes
N2A C8A 1.25(1) yes
N2A C11A 1.43(1) yes
N3A C11A 1.48(1) yes
N3A C18A 1.34(1) yes
N4A C18A 1.33(1) yes
N4A C21A 1.31(1) yes
N5A C21A 1.36(1) yes
N5A C28A 1.43(1) yes
N6A C28A 1.27(1) yes
N6A C31A 1.43(1) yes
N7A C31A 1.53(1) yes
N7A C38A 1.31(1) yes
N8A C1A 1.29(1) yes
N8A C38A 1.36(1) yes
C1A C2A 1.49(1) yes
C2A C3A 1.38(1) yes
C2A C7A 1.37(1) yes
C3A C4A 1.39(1) yes
C4A C5A 1.38(2) yes
C5A C6A 1.37(2) yes
C6A C7A 1.38(1) yes
C7A C8A 1.50(1) yes
C11A C12A 1.50(1) yes
C11A C11B 1.57(1) yes
C12A C13A 1.39(1) yes
C12A C17A 1.37(1) yes
C13A C14A 1.37(1) yes
C14A C15A 1.36(1) yes
C15A C16A 1.39(1) yes
C16A C17A 1.40(1) yes
C17A C18A 1.47(1) yes
C21A C22A 1.48(1) yes
C22A C23A 1.40(1) yes
C22A C27A 1.36(1) yes
C23A C24A 1.35(1) yes
C24A C25A 1.37(1) yes
C25A C26A 1.38(1) yes
C26A C27A 1.37(1) yes
C27A C28A 1.47(1) yes
C31A C32A 1.50(1) yes
C31A C31B 1.57(1) yes
C32A C33A 1.38(1) yes
C32A C37A 1.36(1) yes
C33A C34A 1.39(1) yes
C34A C35A 1.38(1) yes
C35A C36A 1.39(1) yes
C36A C37A 1.38(1) yes
C37A C38A 1.47(1) yes
N1B C1B 1.39(1) yes
N1B C8B 1.41(1) yes
N2B C8B 1.29(1) yes
N2B C11B 1.43(1) yes
N3B C11B 1.48(1) yes
N3B C18B 1.33(1) yes
N4B C18B 1.32(1) yes
N4B C21B 1.33(1) yes
N5B C21B 1.37(1) yes
N5B C28B 1.46(1) yes
N6B C28B 1.24(1) yes
N6B C31B 1.44(1) yes
N7B C31B 1.50(1) yes
N7B C38B 1.33(1) yes
N8B C1B 1.31(1) yes
N8B C38B 1.33(1) yes
C1B C2B 1.46(1) yes
C2B C3B 1.39(1) yes
C2B C7B 1.35(1) yes
C3B C4B 1.37(1) yes
C4B C5B 1.40(1) yes
C5B C6B 1.38(1) yes
C6B C7B 1.39(1) yes
C7B C8B 1.48(1) yes
C11B C12B 1.52(1) yes
C12B C13B 1.36(1) yes
C12B C17B 1.36(1) yes
C13B C14B 1.40(1) yes
C14B C15B 1.38(1) yes
C15B C16B 1.37(1) yes
C16B C17B 1.39(1) yes
C17B C18B 1.46(1) yes
C21B C22B 1.46(1) yes
C22B C23B 1.39(1) yes
C22B C27B 1.36(1) yes
C23B C24B 1.38(1) yes
C24B C25B 1.39(1) yes
C25B C26B 1.41(1) yes
C26B C27B 1.39(1) yes
C27B C28B 1.49(1) yes
C31B C32B 1.50(1) yes
C32B C33B 1.39(1) yes
C32B C37B 1.35(1) yes
C33B C34B 1.42(1) yes
C34B C35B 1.40(2) yes
C35B C36B 1.36(1) yes
C36B C37B 1.37(1) yes
C37B C38B 1.48(1) yes
CL1 C41 1.70(1) yes
C41 C42 1.39(1) yes
C41 C46 1.39(1) yes
C42 C43 1.39(2) yes
C43 C44 1.39(2) yes
C44 C45 1.39(1) yes
C45 C46 1.39(1) yes
C45 C50 1.39(2) yes
C46 C47 1.39(1) yes
C47 C48 1.39(2) yes
C48 C49 1.39(2) yes
C49 C50 1.39(2) yes
CL2A C57 1.89(8) yes
CL2A C58 0.80(7) yes
CL2A C59 1.94(7) yes
CL2B C52 2.06(6) yes
CL2B C53 0.90(6) yes
CL2B C54 1.93(7) yes
CL2C C60 1.51(4) yes
CL2D C51 1.19(5) yes
CL2D C52 1.87(5) yes
C51 C52 1.39(4) yes
C51 C56 1.39(3) yes
C52 C53 1.39(4) yes
C53 C54 1.39(4) yes
C54 C55 1.39(3) yes
C55 C56 1.39(2) yes
C55 C60 1.39(3) yes
C56 C57 1.39(3) yes
C57 C58 1.39(4) yes
C58 C59 1.39(4) yes
C59 C60 1.39(4) yes
CL3 C63 1.45(3) yes
C61 C62 1.38(3) yes
C62 C63 1.39(3) yes
C63 C64 1.40(3) yes
C64 C65 1.39(3) yes
CL4A CL4B 1.65(4) yes
CL4A CL4C 1.63(8) yes
CL4A C77 1.90(3) yes
CL4B C71 1.66(4) yes
CL4C C77 1.51(7) yes
CL4C C78 1.78(8) yes
C71 C72 1.39(2) yes
C71 C76 1.39(2) yes
C72 C73 1.39(3) yes
C73 C74 1.39(3) yes
C74 C75 1.39(2) yes
C75 C76 1.39(1) yes
C75 C80 1.39(2) yes
C76 C77 1.39(2) yes
C77 C78 1.39(3) yes
C78 C79 1.39(3) yes
C79 C80 1.39(3) yes
